data_4036875
loop_
_publ_author_name
'Tanimoto, Hiroki'
'Shitaoka, Takashi'
'Yokoyama, Keiichi'
'Morimoto, Tsumoru'
'Nishiyama, Yasuhiro'
'Kakiuchi, Kiyomi'

_publ_section_title
;
 Formal [3+2] Cycloaddition of Nitrosoallenes with Carbonyl and Nitrile
 Compounds to Form Functional Cyclic Nitrones.
;
_journal_issue 19
_journal_name_full 'The Journal of organic chemistry'
_journal_page_first 8722
_journal_page_last 8735
_journal_paper_doi 10.1021/acs.joc.6b00758
_journal_volume 81
_journal_year 2016
_chemical_formula_moiety 'C29 H26 N2 O3'
_chemical_formula_sum 'C29 H26 N2 O3'
_chemical_formula_weight 450.54
_space_group_crystal_system monoclinic
_space_group_IT_number 14
_space_group_name_Hall '-P 2ybc'
_space_group_name_H-M_alt 'P 1 21/c 1'
_atom_sites_solution_hydrogens geom
_atom_sites_solution_primary direct
_atom_sites_solution_secondary difmap
_cell_angle_alpha 90.0000
_cell_angle_beta 102.966(7)
_cell_angle_gamma 90.0000
_cell_formula_units_Z 4
_cell_length_a 11.6225(3)
_cell_length_b 13.6984(3)
_cell_length_c 15.3427(4)
_cell_measurement_reflns_used 28593
_cell_measurement_temperature 123
_cell_measurement_theta_max 27.52
_cell_measurement_theta_min 3.11
_cell_volume 2380.43(12)
_computing_cell_refinement 'RAPID AUTO'
_computing_data_collection 'RAPID AUTO (Rigaku, ????)'
_computing_data_reduction 'RAPID AUTO'
_computing_molecular_graphics 'CrystalStructure 4.1.1'
_computing_publication_material 'CrystalStructure 4.1.1 (Rigaku, 2015)'
_computing_structure_refinement 'SHELXL Version 2014/7 (Sheldrick, 2008)'
_computing_structure_solution 'SIR2011 (Burla, et al., 2012)'
_diffrn_ambient_temperature 123
_diffrn_detector_area_resol_mean 10.000
_diffrn_measured_fraction_theta_full 0.998
_diffrn_measured_fraction_theta_max 0.999
_diffrn_measurement_device_type 'Rigaku R-AXIS RAPID'
_diffrn_measurement_method \w
_diffrn_radiation_type 'Mo K\a'
_diffrn_radiation_wavelength 0.71075
_diffrn_reflns_av_R_equivalents 0.0377
_diffrn_reflns_Laue_measured_fraction_full 0.998
_diffrn_reflns_Laue_measured_fraction_max 0.999
_diffrn_reflns_limit_h_max 15
_diffrn_reflns_limit_h_min -15
_diffrn_reflns_limit_k_max 17
_diffrn_reflns_limit_k_min -17
_diffrn_reflns_limit_l_max 19
_diffrn_reflns_limit_l_min -19
_diffrn_reflns_number 39180
_diffrn_reflns_point_group_measured_fraction_full 0.998
_diffrn_reflns_point_group_measured_fraction_max 0.999
_diffrn_reflns_theta_full 25.242
_diffrn_reflns_theta_max 27.482
_diffrn_reflns_theta_min 3.104
_diffrn_standards_number 0
_exptl_absorpt_coefficient_mu 0.082
_exptl_absorpt_correction_T_max 0.993
_exptl_absorpt_correction_T_min 0.811
_exptl_absorpt_correction_type multi-scan
_exptl_absorpt_process_details 'ABSCOR (Rigaku, 1995)'
_exptl_crystal_colour colorless
_exptl_crystal_density_diffrn 1.257
_exptl_crystal_density_method 'not measured'
_exptl_crystal_description block
_exptl_crystal_F_000 952.00
_exptl_crystal_size_max 0.110
_exptl_crystal_size_mid 0.110
_exptl_crystal_size_min 0.080
_refine_diff_density_max 0.53
_refine_diff_density_min -0.26
_refine_ls_extinction_method none
_refine_ls_goodness_of_fit_ref 1.093
_refine_ls_hydrogen_treatment constr
_refine_ls_number_parameters 370
_refine_ls_number_reflns 5443
_refine_ls_number_restraints 3
_refine_ls_R_factor_all 0.0846
_refine_ls_R_factor_gt 0.0698
_refine_ls_shift/su_max 0.000
_refine_ls_structure_factor_coef Fsqd
_refine_ls_weighting_details 'w = 1/[\s^2^(Fo^2^)+(0.0525P)^2^+2.3990P] where P=(Fo^2^+2Fc^2^)/3'
_refine_ls_weighting_scheme calc
_refine_ls_wR_factor_gt 0.1581
_refine_ls_wR_factor_ref 0.1659
_reflns_Friedel_coverage 0.000
_reflns_number_gt 4517
_reflns_number_total 5443
_reflns_threshold_expression F^2^>2.0\s(F^2^)
_cod_data_source_file jo6b00758_si_002.cif
_cod_data_source_block TS_03_020
_cod_original_cell_volume 2380.44(12)
_cod_database_code 4036875

loop_
_space_group_symop_id
_space_group_symop_operation_xyz
1 +X,+Y,+Z
2 -X,1/2+Y,1/2-Z
3 -X,-Y,-Z
4 +X,-1/2-Y,-1/2+Z

loop_
_atom_site_label
_atom_site_type_symbol
_atom_site_fract_x
_atom_site_fract_y
_atom_site_fract_z
_atom_site_U_iso_or_equiv
_atom_site_adp_type
_atom_site_occupancy
_atom_site_site_symmetry_order
_atom_site_calc_flag
_atom_site_refinement_flags_posn
_atom_site_refinement_flags_adp
_atom_site_refinement_flags_occupancy
_atom_site_disorder_assembly
_atom_site_disorder_group
O1 O 0.20683(13) 0.14481(11) 0.81282(9) 0.0317(3) Uani 1 1 d . . . . .
O2 O 0.36639(15) 0.31651(13) 0.64335(10) 0.0418(4) Uani 1 1 d . . . . .
O3 O 0.51761(14) 0.33384(13) 0.76035(11) 0.0409(4) Uani 1 1 d . . . . .
H3 H 0.5460 0.3644 0.7226 0.049 Uiso 1 1 calc R U . . .
N1 N 0.28826(16) 0.17697(13) 0.89391(11) 0.0297(4) Uani 1 1 d . . . . .
N2 N 0.39499(16) -0.05034(14) 0.87029(12) 0.0352(4) Uani 1 1 d . . . . .
C1 C 0.22238(19) 0.21201(16) 0.74219(13) 0.0314(5) Uani 1 1 d . . . . .
C2 C 0.34857(19) 0.24582(15) 0.77871(14) 0.0300(4) Uani 1 1 d . . . . .
C3 C 0.38094(19) 0.22394(15) 0.86660(14) 0.0298(4) Uani 1 1 d . . . . .
C4 C 0.2045(2) 0.14955(17) 0.65771(14) 0.0361(5) Uani 1 1 d . . . . .
C5 C 0.1323(2) 0.1779(2) 0.57711(16) 0.0450(6) Uani 1 1 d . . . . .
H5 H 0.0912 0.2383 0.5732 0.054 Uiso 1 1 calc R U . . .
C6 C 0.1194(3) 0.1185(2) 0.50160(18) 0.0577(8) Uani 1 1 d . . . . .
H6 H 0.0709 0.1393 0.4463 0.069 Uiso 1 1 calc R U . . .
C7 C 0.1762(3) 0.0304(2) 0.50680(19) 0.0625(8) Uani 1 1 d . . . . .
H7 H 0.1661 -0.0106 0.4557 0.075 Uiso 1 1 calc R U . . .
C8 C 0.2478(4) 0.0017(2) 0.58628(19) 0.0746(11) Uani 1 1 d . . . . .
H8 H 0.2875 -0.0593 0.5903 0.090 Uiso 1 1 calc R U . . .
C9 C 0.2624(3) 0.0615(2) 0.66057(17) 0.0614(9) Uani 1 1 d . . . . .
H9 H 0.3137 0.0413 0.7149 0.074 Uiso 1 1 calc R U . . .
C10 C 0.1320(2) 0.29437(18) 0.73802(14) 0.0366(5) Uani 1 1 d . . . . .
C11 C 0.1636(2) 0.39199(19) 0.74365(17) 0.0451(6) Uani 1 1 d . . . . .
H11 H 0.2440 0.4091 0.7486 0.054 Uiso 1 1 calc R U . . .
C12 C 0.0810(3) 0.4655(2) 0.74231(19) 0.0574(8) Uani 1 1 d . . . . .
H12 H 0.1043 0.5321 0.7455 0.069 Uiso 1 1 calc R U . . .
C13 C -0.0359(3) 0.4402(3) 0.7362(2) 0.0648(9) Uani 1 1 d . . . . .
H13 H -0.0929 0.4895 0.7379 0.078 Uiso 1 1 calc R U . . .
C14 C -0.0699(3) 0.3433(3) 0.7278(2) 0.0748(11) Uani 1 1 d . . . . .
H14 H -0.1507 0.3265 0.7210 0.090 Uiso 1 1 calc R U . . .
C15 C 0.0141(3) 0.2702(2) 0.7293(2) 0.0647(9) Uani 1 1 d . . . . .
H15 H -0.0096 0.2036 0.7244 0.078 Uiso 1 1 calc R U . . .
C16 C 0.41042(19) 0.30118(16) 0.72171(15) 0.0324(5) Uani 1 1 d . . . . .
C17 C 0.48818(19) 0.25093(17) 0.93639(14) 0.0339(5) Uani 1 1 d . . . . .
H17A H 0.5496 0.2760 0.9067 0.041 Uiso 1 1 calc R U . . .
H17B H 0.5199 0.1918 0.9706 0.041 Uiso 1 1 calc R U . . .
C18 C 0.4619(2) 0.32815(18) 1.00103(16) 0.0400(5) Uani 1 1 d . . . . .
H18A H 0.4224 0.3845 0.9663 0.048 Uiso 1 1 calc R U . . .
H18B H 0.4067 0.3005 1.0352 0.048 Uiso 1 1 calc R U . . .
C19 C 0.5725(3) 0.3633(3) 1.06598(19) 0.0626(8) Uani 1 1 d . . . . .
C20A C 0.5542(6) 0.4299(4) 1.1290(4) 0.0574(18) Uani 0.504(6) 1 d . . P A 1
H20A H 0.6291 0.4431 1.1714 0.069 Uiso 0.504(6) 1 calc R U P A 1
H20B H 0.4974 0.4031 1.1612 0.069 Uiso 0.504(6) 1 calc R U P A 1
H20C H 0.5230 0.4907 1.0992 0.069 Uiso 0.504(6) 1 calc R U P A 1
C20B C 0.6667(5) 0.3089(4) 1.1033(4) 0.0528(17) Uani 0.496(6) 1 d . . P A 2
H20D H 0.6432 0.2589 1.1416 0.063 Uiso 0.496(6) 1 calc R U P A 2
H20E H 0.7277 0.3507 1.1394 0.063 Uiso 0.496(6) 1 calc R U P A 2
H20F H 0.6981 0.2773 1.0562 0.063 Uiso 0.496(6) 1 calc R U P A 2
C21 C 0.31054(18) 0.09184(15) 0.95296(13) 0.0284(4) Uani 1 1 d . . . . .
H21 H 0.3715 0.1101 1.0076 0.034 Uiso 1 1 calc R U . . .
C22 C 0.35799(17) 0.00973(16) 0.90772(13) 0.0278(4) Uani 1 1 d . . . . .
C23 C 0.19751(19) 0.06232(17) 0.98218(14) 0.0326(5) Uani 1 1 d . . . . .
H23A H 0.1739 0.1161 1.0176 0.039 Uiso 1 1 calc R U . B 1
H23B H 0.1333 0.0530 0.9283 0.039 Uiso 1 1 calc R U . B 1
C24A C 0.2111(3) -0.0279(3) 1.0359(3) 0.0279(8) Uani 0.835(7) 1 d . . P C 1
C25A C 0.1244(3) -0.1013(3) 1.0163(2) 0.0416(9) Uani 0.835(7) 1 d . . P C 1
H25A H 0.0578 -0.0925 0.9682 0.050 Uiso 0.835(7) 1 calc R U P C 1
C26A C 0.1353(3) -0.1867(3) 1.0667(2) 0.0536(11) Uani 0.835(7) 1 d . . P C 1
H26A H 0.0762 -0.2357 1.0526 0.064 Uiso 0.835(7) 1 calc R U P C 1
C27A C 0.2311(4) -0.2004(4) 1.1368(4) 0.0471(12) Uani 0.835(7) 1 d . . P C 1
H27A H 0.2380 -0.2585 1.1715 0.057 Uiso 0.835(7) 1 calc R U P C 1
C28A C 0.3167(3) -0.1294(3) 1.1561(2) 0.0370(8) Uani 0.835(7) 1 d . . P C 1
H28A H 0.3837 -0.1388 1.2037 0.044 Uiso 0.835(7) 1 calc R U P C 1
C29A C 0.3056(3) -0.0444(3) 1.1066(2) 0.0308(7) Uani 0.835(7) 1 d . . P C 1
H29A H 0.3650 0.0042 1.1218 0.037 Uiso 0.835(7) 1 calc R U P C 1
C24B C 0.1987(14) -0.0523(12) 1.0229(12) 0.012(4) Uiso 0.165(7) 1 d . . P C 2
C25B C 0.1584(13) -0.1282(12) 0.9727(14) 0.046(5) Uani 0.165(7) 1 d . . P C 2
H25B H 0.1239 -0.1189 0.9110 0.055 Uiso 0.165(7) 1 calc R U P C 2
C26B C 0.1653(12) -0.2205(12) 1.0080(13) 0.047(5) Uani 0.165(7) 1 d . . P C 2
H26B H 0.1371 -0.2754 0.9716 0.056 Uiso 0.165(7) 1 calc R U P C 2
C27B C 0.2145(17) -0.2312(18) 1.0977(16) 0.041(5) Uani 0.165(7) 1 d . . P C 2
H27B H 0.2141 -0.2935 1.1247 0.049 Uiso 0.165(7) 1 calc R U P C 2
C28B C 0.263(2) -0.1557(15) 1.1475(12) 0.036(5) Uani 0.165(7) 1 d . . P C 2
H28B H 0.3019 -0.1657 1.2082 0.044 Uiso 0.165(7) 1 calc R U P C 2
C29B C 0.256(2) -0.0635(14) 1.1117(12) 0.040(4) Uani 0.165(7) 1 d . . P C 2
H29B H 0.2893 -0.0091 1.1467 0.048 Uiso 0.165(7) 1 calc R U P C 2

loop_
_atom_site_aniso_label
_atom_site_aniso_U_11
_atom_site_aniso_U_22
_atom_site_aniso_U_33
_atom_site_aniso_U_23
_atom_site_aniso_U_13
_atom_site_aniso_U_12
O1 0.0362(8) 0.0358(8) 0.0236(7) 0.0073(6) 0.0077(6) -0.0030(6)
O2 0.0448(9) 0.0502(10) 0.0326(9) 0.0110(7) 0.0136(7) -0.0039(8)
O3 0.0343(8) 0.0488(10) 0.0416(9) 0.0139(8) 0.0129(7) -0.0019(7)
N1 0.0350(9) 0.0314(9) 0.0237(8) 0.0026(7) 0.0084(7) 0.0002(7)
N2 0.0351(10) 0.0388(10) 0.0349(10) -0.0010(8) 0.0148(8) 0.0008(8)
C1 0.0363(11) 0.0350(11) 0.0260(10) 0.0093(8) 0.0134(9) 0.0022(9)
C2 0.0340(11) 0.0287(10) 0.0307(10) 0.0034(8) 0.0143(8) 0.0038(9)
C3 0.0331(11) 0.0285(10) 0.0314(10) 0.0000(8) 0.0149(9) 0.0033(8)
C4 0.0455(13) 0.0371(12) 0.0284(11) 0.0045(9) 0.0142(9) -0.0035(10)
C5 0.0444(13) 0.0497(15) 0.0375(13) 0.0007(11) 0.0022(10) -0.0034(12)
C6 0.0585(17) 0.071(2) 0.0379(14) -0.0080(13) -0.0021(12) -0.0113(15)
C7 0.100(3) 0.0495(17) 0.0427(15) -0.0075(13) 0.0257(16) -0.0156(17)
C8 0.147(3) 0.0457(16) 0.0393(15) 0.0043(12) 0.0384(19) 0.0200(19)
C9 0.112(3) 0.0492(16) 0.0283(12) 0.0083(11) 0.0268(15) 0.0254(16)
C10 0.0357(12) 0.0478(14) 0.0292(11) 0.0117(10) 0.0134(9) 0.0109(10)
C11 0.0439(13) 0.0466(14) 0.0431(13) -0.0047(11) 0.0062(11) 0.0142(11)
C12 0.0636(18) 0.0568(17) 0.0504(16) -0.0007(13) 0.0101(13) 0.0268(15)
C13 0.070(2) 0.075(2) 0.0572(18) 0.0218(16) 0.0298(15) 0.0414(18)
C14 0.0446(16) 0.099(3) 0.090(2) 0.042(2) 0.0346(16) 0.0263(17)
C15 0.0462(16) 0.0646(19) 0.089(2) 0.0334(17) 0.0279(16) 0.0109(14)
C16 0.0340(11) 0.0310(11) 0.0359(11) 0.0029(9) 0.0158(9) 0.0050(9)
C17 0.0342(11) 0.0380(12) 0.0311(11) -0.0008(9) 0.0108(9) -0.0002(9)
C18 0.0465(13) 0.0374(13) 0.0374(12) -0.0038(10) 0.0123(10) -0.0030(10)
C19 0.0508(16) 0.092(2) 0.0434(15) -0.0239(16) 0.0069(13) -0.0087(16)
C20A 0.073(4) 0.047(3) 0.045(3) 0.002(2) -0.001(3) -0.004(3)
C20B 0.053(3) 0.060(4) 0.042(3) -0.008(3) 0.003(2) -0.010(3)
C21 0.0334(10) 0.0316(11) 0.0218(9) 0.0023(8) 0.0099(8) 0.0030(9)
C22 0.0268(10) 0.0325(11) 0.0252(10) 0.0035(8) 0.0080(8) -0.0015(8)
C23 0.0310(10) 0.0410(12) 0.0284(10) 0.0068(9) 0.0122(8) 0.0053(9)
C24A 0.0290(16) 0.030(2) 0.0276(17) -0.0006(15) 0.0116(12) -0.0022(14)
C25A 0.0369(16) 0.055(2) 0.0314(16) 0.0089(14) 0.0045(13) -0.0088(15)
C26A 0.053(2) 0.057(2) 0.049(2) 0.0121(17) 0.0083(16) -0.0248(18)
C27A 0.048(3) 0.046(3) 0.050(3) 0.017(3) 0.016(2) -0.010(2)
C28A 0.0302(17) 0.045(2) 0.0371(16) 0.0126(15) 0.0096(15) 0.0023(16)
C29A 0.0274(16) 0.0341(18) 0.0327(15) 0.0047(12) 0.0102(13) -0.0006(13)
C25B 0.043(9) 0.040(9) 0.051(11) 0.015(8) -0.001(8) 0.011(7)
C26B 0.027(7) 0.037(8) 0.069(13) 0.011(8) -0.005(7) 0.004(6)
C27B 0.025(8) 0.048(13) 0.050(12) 0.015(9) 0.010(9) 0.010(8)
C28B 0.051(14) 0.031(11) 0.027(8) 0.019(8) 0.009(9) -0.017(9)
C29B 0.054(13) 0.035(9) 0.031(8) 0.002(6) 0.009(9) -0.014(9)

loop_
_atom_type_symbol
_atom_type_description
_atom_type_scat_dispersion_real
_atom_type_scat_dispersion_imag
_atom_type_scat_source
C C 0.0033 0.0016
;
International Tables for Crystallography
(Vol. C, Tables 4.2.6.8 and 6.1.1.4)
;
H H 0.0000 0.0000
;
International Tables for Crystallography
(Vol. C, Table 6.1.1.4)
;
N N 0.0061 0.0033
;
International Tables for Crystallography
(Vol. C, Tables 4.2.6.8 and 6.1.1.4)
;
O O 0.0106 0.0060
;
International Tables for Crystallography
(Vol. C, Tables 4.2.6.8 and 6.1.1.4)
;

loop_
_geom_angle_atom_site_label_1
_geom_angle_atom_site_label_2
_geom_angle_atom_site_label_3
_geom_angle
N1 O1 C1 106.17(14)
C3 N1 O1 106.32(15)
C3 N1 C21 120.75(17)
O1 N1 C21 106.22(15)
O1 C1 C2 100.83(16)
O1 C1 C4 105.07(17)
C2 C1 C4 114.83(17)
O1 C1 C10 107.23(16)
C2 C1 C10 112.75(19)
C4 C1 C10 114.52(18)
C3 C2 C16 130.4(2)
C3 C2 C1 109.28(18)
C16 C2 C1 120.04(18)
C2 C3 N1 109.94(19)
C2 C3 C17 131.4(2)
N1 C3 C17 118.28(18)
C9 C4 C5 117.9(2)
C9 C4 C1 119.4(2)
C5 C4 C1 122.7(2)
C4 C5 C6 120.6(3)
C7 C6 C5 120.3(3)
C6 C7 C8 119.5(3)
C7 C8 C9 120.1(3)
C4 C9 C8 121.6(3)
C11 C10 C15 118.7(2)
C11 C10 C1 122.6(2)
C15 C10 C1 118.8(2)
C10 C11 C12 121.8(3)
C13 C12 C11 119.0(3)
C14 C13 C12 120.1(3)
C13 C14 C15 120.3(3)
C10 C15 C14 120.1(3)
O2 C16 O3 121.8(2)
O2 C16 C2 121.8(2)
O3 C16 C2 116.38(19)
C3 C17 C18 112.32(18)
C19 C18 C17 112.5(2)
C20B C19 C18 126.4(4)
C20A C19 C18 115.4(4)
N1 C21 C22 110.20(16)
N1 C21 C23 110.28(17)
C22 C21 C23 111.56(18)
N2 C22 C21 177.0(2)
C24A C23 C21 113.1(2)
C21 C23 C24B 114.6(6)
C29A C24A C25A 117.2(3)
C29A C24A C23 123.0(3)
C25A C24A C23 119.8(3)
C26A C25A C24A 120.7(3)
C27A C26A C25A 120.4(3)
C26A C27A C28A 119.4(4)
C27A C28A C29A 120.3(4)
C24A C29A C28A 122.1(3)
C25B C24B C29B 121.1(17)
C25B C24B C23 123.1(14)
C29B C24B C23 115.5(12)
C24B C25B C26B 121.1(17)
C25B C26B C27B 117.9(18)
C28B C27B C26B 121.3(19)
C27B C28B C29B 120.3(17)
C28B C29B C24B 118.0(17)

loop_
_geom_bond_atom_site_label_1
_geom_bond_atom_site_label_2
_geom_bond_distance
O1 N1 1.452(2)
O1 C1 1.464(2)
O2 C16 1.215(3)
O3 C16 1.331(3)
N1 C3 1.397(3)
N1 C21 1.464(3)
N2 C22 1.141(3)
C1 C2 1.520(3)
C1 C4 1.528(3)
C1 C10 1.533(3)
C2 C3 1.350(3)
C2 C16 1.462(3)
C3 C17 1.496(3)
C4 C9 1.378(4)
C4 C5 1.385(3)
C5 C6 1.396(4)
C6 C7 1.370(5)
C7 C8 1.371(5)
C8 C9 1.382(4)
C10 C11 1.384(4)
C10 C15 1.387(4)
C11 C12 1.389(4)
C12 C13 1.385(5)
C13 C14 1.382(5)
C14 C15 1.395(4)
C17 C18 1.527(3)
C18 C19 1.518(4)
C19 C20B 1.342(7)
C19 C20A 1.380(6)
C21 C22 1.491(3)
C21 C23 1.534(3)
C23 C24A 1.474(4)
C23 C24B 1.689(18)
C24A C29A 1.378(5)
C24A C25A 1.408(5)
C25A C26A 1.392(5)
C26A C27A 1.376(6)
C27A C28A 1.376(6)
C28A C29A 1.380(5)
C24B C25B 1.32(2)
C24B C29B 1.38(3)
C25B C26B 1.37(2)
C26B C27B 1.37(3)
C27B C28B 1.33(3)
C28B C29B 1.37(3)

loop_
_geom_hbond_atom_site_label_D
_geom_hbond_atom_site_label_H
_geom_hbond_atom_site_label_A
_geom_hbond_site_symmetry_A
_geom_hbond_distance_DA
_geom_hbond_distance_DH
_geom_hbond_distance_HA
_geom_hbond_angle_DHA
_geom_hbond_publ_flag
O3 H3 N2 2_656 2.912(3) 0.840 2.075 174.8 no
